data_1555802
loop_
_publ_author_name
'Chen, Tao'
'Li, Yi-Fan'
'An, Yang'
'Zhang, Fu-Min'

_publ_section_title
;
 Iron-Catalyzed \a-Arylation of Deoxybenzoins with Arenes through an
 Oxidative Dehydrogenative Approach.
;
_journal_issue 18
_journal_name_full 'Organic letters'
_journal_page_first 4754
_journal_page_last 4757
_journal_paper_doi 10.1021/acs.orglett.6b02516
_journal_volume 18
_journal_year 2016
_chemical_formula_moiety 'C21 H16 Cl2 O2'
_chemical_formula_sum 'C21 H16 Cl2 O2'
_chemical_formula_weight 371.24
_space_group_crystal_system monoclinic
_space_group_IT_number 14
_space_group_name_Hall '-P 2yn'
_space_group_name_H-M_alt 'P 1 21/n 1'
_atom_sites_solution_hydrogens geom
_atom_sites_solution_primary direct
_audit_creation_date 2016-03-18
_audit_creation_method
;
Olex2 1.2
(compiled 2016.02.19 svn.r3266 for OlexSys, GUI svn.r5155)
;
_cell_angle_alpha 90
_cell_angle_beta 98.735(4)
_cell_angle_gamma 90
_cell_formula_units_Z 4
_cell_length_a 10.0284(6)
_cell_length_b 17.8821(6)
_cell_length_c 10.2286(4)
_cell_measurement_reflns_used 1585
_cell_measurement_temperature 290.83(10)
_cell_measurement_theta_max 26.1270
_cell_measurement_theta_min 3.9640
_cell_volume 1813.01(14)
_computing_cell_refinement
;
CrysAlisPro, Agilent Technologies,
Version 1.171.37.35 (release 13-08-2014 CrysAlis171 .NET)
(compiled Aug 13 2014,18:06:01)
;
_computing_data_collection
;
CrysAlisPro, Agilent Technologies,
Version 1.171.37.35 (release 13-08-2014 CrysAlis171 .NET)
(compiled Aug 13 2014,18:06:01)
;
_computing_data_reduction
;
CrysAlisPro, Agilent Technologies,
Version 1.171.37.35 (release 13-08-2014 CrysAlis171 .NET)
(compiled Aug 13 2014,18:06:01)
;
_computing_molecular_graphics 'Olex2 (Dolomanov et al., 2009)'
_computing_publication_material 'Olex2 (Dolomanov et al., 2009)'
_computing_structure_refinement 'ShelXL (Sheldrick, 2015)'
_computing_structure_solution 'ShelXS (Sheldrick, 2008)'
_diffrn_ambient_environment air
_diffrn_ambient_temperature 290.83(10)
_diffrn_detector 'CCD plate'
_diffrn_detector_area_resol_mean 16.0733
_diffrn_detector_type Eos
_diffrn_measured_fraction_theta_full 0.997
_diffrn_measured_fraction_theta_max 0.997
_diffrn_measurement_details
;
#__ type_ start__ end____ width___ exp.time_
  1 omega  -20.00   17.00   1.0000    8.0000
omega____ theta____ kappa____ phi______ frames
    -      -17.1479  -99.0000  -60.0000 37

#__ type_ start__ end____ width___ exp.time_
  2 omega  -36.00   87.00   1.0000    8.0000
omega____ theta____ kappa____ phi______ frames
    -       20.5854    0.0000 -150.0000 123

#__ type_ start__ end____ width___ exp.time_
  3 omega    9.00   60.00   1.0000    8.0000
omega____ theta____ kappa____ phi______ frames
    -       20.5854  -99.0000 -180.0000 51
;
_diffrn_measurement_device 'four-circle diffractometer'
_diffrn_measurement_device_type 'SuperNova, Dual, Cu at zero, Eos'
_diffrn_measurement_method '\w scans'
_diffrn_orient_matrix_UB_11 -0.0698931000
_diffrn_orient_matrix_UB_12 0.0056906000
_diffrn_orient_matrix_UB_13 0.0008444000
_diffrn_orient_matrix_UB_21 0.0140580000
_diffrn_orient_matrix_UB_22 0.0357762000
_diffrn_orient_matrix_UB_23 0.0286672000
_diffrn_orient_matrix_UB_31 -0.0065627000
_diffrn_orient_matrix_UB_32 0.0161172000
_diffrn_orient_matrix_UB_33 -0.0640250000
_diffrn_radiation_monochromator mirror
_diffrn_radiation_probe x-ray
_diffrn_radiation_type MoK\a
_diffrn_radiation_wavelength 0.71073
_diffrn_reflns_av_R_equivalents 0.0308
_diffrn_reflns_av_unetI/netI 0.0501
_diffrn_reflns_Laue_measured_fraction_full 0.997
_diffrn_reflns_Laue_measured_fraction_max 0.997
_diffrn_reflns_limit_h_max 11
_diffrn_reflns_limit_h_min -12
_diffrn_reflns_limit_k_max 19
_diffrn_reflns_limit_k_min -22
_diffrn_reflns_limit_l_max 12
_diffrn_reflns_limit_l_min -12
_diffrn_reflns_number 6690
_diffrn_reflns_point_group_measured_fraction_full 0.997
_diffrn_reflns_point_group_measured_fraction_max 0.997
_diffrn_reflns_theta_full 25.500
_diffrn_reflns_theta_max 26.021
_diffrn_reflns_theta_min 3.496
_diffrn_source 'SuperNova (Mo) X-ray Source'
_exptl_absorpt_coefficient_mu 0.369
_exptl_absorpt_correction_T_max 1.00000
_exptl_absorpt_correction_T_min 0.91447
_exptl_absorpt_correction_type multi-scan
_exptl_absorpt_process_details
;
CrysAlisPro, Agilent Technologies,
Version 1.171.37.35 (release 13-08-2014 CrysAlis171 .NET)
(compiled Aug 13 2014,18:06:01)
Empirical absorption correction using spherical harmonics,
 implemented in SCALE3 ABSPACK scaling algorithm.
;
_exptl_crystal_colour 'clear light colourless'
_exptl_crystal_colour_lustre clear
_exptl_crystal_colour_modifier light
_exptl_crystal_colour_primary colourless
_exptl_crystal_density_diffrn 1.360
_exptl_crystal_description block
_exptl_crystal_F_000 768
_exptl_crystal_size_max 0.31
_exptl_crystal_size_mid 0.25
_exptl_crystal_size_min 0.24
_refine_diff_density_max 0.252
_refine_diff_density_min -0.263
_refine_diff_density_rms 0.047
_refine_ls_extinction_method none
_refine_ls_goodness_of_fit_ref 1.046
_refine_ls_hydrogen_treatment constr
_refine_ls_matrix_type full
_refine_ls_number_parameters 227
_refine_ls_number_reflns 3561
_refine_ls_number_restraints 0
_refine_ls_restrained_S_all 1.046
_refine_ls_R_factor_all 0.0776
_refine_ls_R_factor_gt 0.0508
_refine_ls_shift/su_max 0.000
_refine_ls_shift/su_mean 0.000
_refine_ls_structure_factor_coef Fsqd
_refine_ls_weighting_details 'w=1/[\s^2^(Fo^2^)+(0.0439P)^2^+0.5136P] where P=(Fo^2^+2Fc^2^)/3'
_refine_ls_weighting_scheme calc
_refine_ls_wR_factor_gt 0.1095
_refine_ls_wR_factor_ref 0.1279
_reflns_Friedel_coverage 0.000
_reflns_number_gt 2482
_reflns_number_total 3561
_reflns_threshold_expression 'I > 2\s(I)'
_cod_data_source_file ol6b02516_si_002.cif
_cod_data_source_block zhangfm0316_2
_cod_original_cell_volume 1813.01(13)
_cod_database_code 1555802
_shelx_space_group_comment
;
The symmetry employed for this shelxl refinement is uniquely defined
by the following loop, which should always be used as a source of
symmetry information in preference to the above space-group names.
They are only intended as comments.
;
_reflns_odcompleteness_completeness 99.66
_reflns_odcompleteness_iscentric 1
_reflns_odcompleteness_theta 26.32
_olex2_refinement_description
;
1. Fixed Uiso
 At 1.2 times of:
  All C(H) groups
 At 1.5 times of:
  All C(H,H,H) groups
2.a Ternary CH refined with riding coordinates:
 C7(H7)
2.b Aromatic/amide H refined with riding coordinates:
 C16(H16), C10(H10), C5(H5), C11(H11), C6(H6), C17(H17), C13(H13), C14(H14),
 C20(H20), C12(H12), C19(H19), C18(H18)
2.c Idealised Me refined as rotating group:
 C21(H21A,H21B,H21C)
;
_shelx_shelxl_version_number 2014/7
_olex2_date_sample_data_collection 2016-03-17
_olex2_submission_special_instructions 'No special instructions were received'

loop_
_space_group_symop_operation_xyz
'x, y, z'
'-x+1/2, y+1/2, -z+1/2'
'-x, -y, -z'
'x-1/2, -y-1/2, z-1/2'

loop_
_atom_site_label
_atom_site_type_symbol
_atom_site_fract_x
_atom_site_fract_y
_atom_site_fract_z
_atom_site_U_iso_or_equiv
_atom_site_adp_type
_atom_site_occupancy
_atom_site_site_symmetry_order
_atom_site_calc_flag
_atom_site_refinement_flags_posn
Cl1 Cl 0.00848(8) 0.16003(4) 0.63108(6) 0.0569(2) Uani 1 1 d .
Cl2 Cl 0.05417(9) 0.01050(4) 0.78859(7) 0.0684(3) Uani 1 1 d .
C1 C 0.1665(2) 0.10306(13) 0.4634(2) 0.0404(6) Uani 1 1 d .
C2 C 0.1095(2) 0.09108(13) 0.5776(2) 0.0418(6) Uani 1 1 d .
C7 C 0.1363(2) 0.17426(13) 0.3825(2) 0.0388(6) Uani 1 1 d .
H7 H 0.0382 0.1809 0.3691 0.047 Uiso 1 1 calc R
C9 C 0.1440(2) 0.31923(13) 0.4053(2) 0.0413(6) Uani 1 1 d .
C15 C 0.1785(3) 0.17073(13) 0.2459(2) 0.0419(6) Uani 1 1 d .
O1 O 0.2169(2) -0.09551(10) 0.6822(2) 0.0702(6) Uani 1 1 d .
O2 O 0.2897(2) 0.23962(11) 0.5457(2) 0.0712(6) Uani 1 1 d .
C16 C 0.0815(3) 0.16161(14) 0.1358(2) 0.0510(7) Uani 1 1 d .
H16 H -0.0088 0.1579 0.1463 0.061 Uiso 1 1 calc R
C3 C 0.1278(3) 0.02495(14) 0.6494(2) 0.0468(6) Uani 1 1 d .
C4 C 0.2061(3) -0.03200(14) 0.6073(3) 0.0512(7) Uani 1 1 d .
C8 C 0.1976(3) 0.24446(14) 0.4538(2) 0.0444(6) Uani 1 1 d .
C10 C 0.0394(3) 0.32755(15) 0.3007(2) 0.0481(6) Uani 1 1 d .
H10 H 0.0006 0.2855 0.2570 0.058 Uiso 1 1 calc R
C5 C 0.2639(3) -0.02103(15) 0.4956(3) 0.0588(8) Uani 1 1 d .
H5 H 0.3172 -0.0584 0.4668 0.071 Uiso 1 1 calc R
C11 C -0.0078(3) 0.39794(17) 0.2609(3) 0.0590(7) Uani 1 1 d .
H11 H -0.0780 0.4030 0.1907 0.071 Uiso 1 1 calc R
C6 C 0.2437(3) 0.04525(15) 0.4255(3) 0.0534(7) Uani 1 1 d .
H6 H 0.2836 0.0511 0.3498 0.064 Uiso 1 1 calc R
C17 C 0.1161(4) 0.15785(17) 0.0108(3) 0.0708(9) Uani 1 1 d .
H17 H 0.0491 0.1526 -0.0621 0.085 Uiso 1 1 calc R
C13 C 0.0486(3) 0.45986(17) 0.3244(3) 0.0684(9) Uani 1 1 d .
H13 H 0.0168 0.5071 0.2976 0.082 Uiso 1 1 calc R
C14 C 0.2000(3) 0.38244(15) 0.4686(3) 0.0605(8) Uani 1 1 d .
H14 H 0.2700 0.3778 0.5390 0.073 Uiso 1 1 calc R
C20 C 0.3114(3) 0.17704(16) 0.2284(3) 0.0599(8) Uani 1 1 d .
H20 H 0.3780 0.1850 0.3008 0.072 Uiso 1 1 calc R
C12 C 0.1529(4) 0.45266(17) 0.4285(3) 0.0758(10) Uani 1 1 d .
H12 H 0.1914 0.4950 0.4715 0.091 Uiso 1 1 calc R
C21 C 0.2983(4) -0.15455(18) 0.6443(4) 0.0886(12) Uani 1 1 d .
H21A H 0.2615 -0.1717 0.5573 0.133 Uiso 1 1 calc GR
H21B H 0.2997 -0.1951 0.7059 0.133 Uiso 1 1 calc GR
H21C H 0.3885 -0.1367 0.6441 0.133 Uiso 1 1 calc GR
C19 C 0.3462(4) 0.17136(17) 0.1010(4) 0.0775(11) Uani 1 1 d .
H19 H 0.4362 0.1741 0.0889 0.093 Uiso 1 1 calc R
C18 C 0.2464(5) 0.16175(17) -0.0065(4) 0.0822(12) Uani 1 1 d .
H18 H 0.2691 0.1580 -0.0911 0.099 Uiso 1 1 calc R

loop_
_atom_site_aniso_label
_atom_site_aniso_U_11
_atom_site_aniso_U_22
_atom_site_aniso_U_33
_atom_site_aniso_U_23
_atom_site_aniso_U_13
_atom_site_aniso_U_12
Cl1 0.0770(5) 0.0407(4) 0.0536(4) 0.0007(3) 0.0119(3) 0.0119(4)
Cl2 0.1031(7) 0.0476(4) 0.0536(4) 0.0080(3) 0.0090(4) -0.0054(4)
C1 0.0412(14) 0.0284(12) 0.0477(14) -0.0030(11) -0.0057(11) -0.0006(11)
C2 0.0465(14) 0.0286(13) 0.0463(14) -0.0043(11) -0.0059(11) 0.0010(11)
C7 0.0380(13) 0.0323(13) 0.0436(13) -0.0001(10) -0.0018(10) 0.0004(11)
C9 0.0465(14) 0.0331(13) 0.0434(13) -0.0017(11) 0.0045(11) 0.0026(12)
C15 0.0477(15) 0.0272(12) 0.0514(14) 0.0022(11) 0.0090(11) -0.0010(11)
O1 0.0968(17) 0.0305(10) 0.0771(13) 0.0103(10) -0.0067(11) 0.0093(11)
O2 0.0746(14) 0.0406(11) 0.0832(14) 0.0021(10) -0.0364(11) -0.0035(11)
C16 0.0632(18) 0.0390(15) 0.0506(15) -0.0017(12) 0.0083(13) -0.0014(14)
C3 0.0565(16) 0.0316(13) 0.0467(14) -0.0001(11) -0.0104(12) -0.0037(12)
C4 0.0601(17) 0.0285(13) 0.0588(16) 0.0019(12) -0.0109(13) -0.0002(13)
C8 0.0463(14) 0.0360(14) 0.0476(14) 0.0001(11) -0.0036(11) -0.0010(12)
C10 0.0548(16) 0.0373(14) 0.0500(15) 0.0009(12) 0.0013(12) 0.0029(13)
C5 0.0624(19) 0.0370(15) 0.075(2) -0.0030(14) 0.0029(15) 0.0116(14)
C11 0.0616(18) 0.0485(17) 0.0643(17) 0.0110(14) 0.0008(14) 0.0114(15)
C6 0.0620(18) 0.0412(15) 0.0572(16) 0.0005(13) 0.0091(13) 0.0092(14)
C17 0.107(3) 0.0514(19) 0.0551(18) -0.0017(15) 0.0165(18) 0.0064(19)
C13 0.083(2) 0.0332(16) 0.088(2) 0.0093(15) 0.0076(18) 0.0110(16)
C14 0.0660(18) 0.0393(16) 0.0694(18) -0.0063(14) -0.0115(14) -0.0010(15)
C20 0.0565(18) 0.0440(16) 0.082(2) 0.0025(15) 0.0184(15) -0.0029(14)
C12 0.089(2) 0.0329(16) 0.099(2) -0.0067(16) -0.0080(19) -0.0023(17)
C21 0.101(3) 0.0407(18) 0.116(3) 0.0136(18) -0.010(2) 0.0224(19)
C19 0.087(3) 0.0382(17) 0.121(3) 0.0081(19) 0.061(2) -0.0003(18)
C18 0.143(4) 0.0429(18) 0.071(2) -0.0003(17) 0.050(3) 0.003(2)

loop_
_atom_type_symbol
_atom_type_description
_atom_type_scat_dispersion_real
_atom_type_scat_dispersion_imag
_atom_type_scat_source
C C 0.0033 0.0016 'International Tables Vol C Tables 4.2.6.8 and 6.1.1.4'
H H 0.0000 0.0000 'International Tables Vol C Tables 4.2.6.8 and 6.1.1.4'
Cl Cl 0.1484 0.1585 'International Tables Vol C Tables 4.2.6.8 and 6.1.1.4'
O O 0.0106 0.0060 'International Tables Vol C Tables 4.2.6.8 and 6.1.1.4'

loop_
_geom_angle_atom_site_label_1
_geom_angle_atom_site_label_2
_geom_angle_atom_site_label_3
_geom_angle
C2 C1 C7 120.7(2)
C6 C1 C2 116.0(2)
C6 C1 C7 123.2(2)
C1 C2 Cl1 119.25(18)
C3 C2 Cl1 118.3(2)
C3 C2 C1 122.4(2)
C1 C7 H7 106.8
C1 C7 C8 113.21(18)
C15 C7 C1 113.81(19)
C15 C7 H7 106.8
C15 C7 C8 108.89(19)
C8 C7 H7 106.8
C10 C9 C8 122.8(2)
C14 C9 C8 118.5(2)
C14 C9 C10 118.7(2)
C16 C15 C7 119.6(2)
C20 C15 C7 121.7(2)
C20 C15 C16 118.7(3)
C4 O1 C21 117.7(3)
C15 C16 H16 119.4
C17 C16 C15 121.1(3)
C17 C16 H16 119.4
C2 C3 Cl2 121.7(2)
C2 C3 C4 119.7(2)
C4 C3 Cl2 118.6(2)
O1 C4 C3 115.8(3)
O1 C4 C5 125.3(3)
C5 C4 C3 118.8(2)
C9 C8 C7 118.43(19)
O2 C8 C7 120.8(2)
O2 C8 C9 120.8(2)
C9 C10 H10 119.7
C11 C10 C9 120.6(3)
C11 C10 H10 119.7
C4 C5 H5 119.8
C4 C5 C6 120.4(3)
C6 C5 H5 119.8
C10 C11 H11 120.0
C13 C11 C10 120.0(3)
C13 C11 H11 120.0
C1 C6 C5 122.7(3)
C1 C6 H6 118.7
C5 C6 H6 118.7
C16 C17 H17 119.8
C18 C17 C16 120.4(3)
C18 C17 H17 119.8
C11 C13 H13 119.9
C11 C13 C12 120.2(3)
C12 C13 H13 119.9
C9 C14 H14 119.7
C9 C14 C12 120.6(3)
C12 C14 H14 119.7
C15 C20 H20 120.1
C15 C20 C19 119.8(3)
C19 C20 H20 120.1
C13 C12 C14 119.9(3)
C13 C12 H12 120.0
C14 C12 H12 120.0
O1 C21 H21A 109.5
O1 C21 H21B 109.5
O1 C21 H21C 109.5
H21A C21 H21B 109.5
H21A C21 H21C 109.5
H21B C21 H21C 109.5
C20 C19 H19 120.1
C18 C19 C20 119.7(3)
C18 C19 H19 120.1
C17 C18 C19 120.2(3)
C17 C18 H18 119.9
C19 C18 H18 119.9

loop_
_geom_bond_atom_site_label_1
_geom_bond_atom_site_label_2
_geom_bond_distance
Cl1 C2 1.736(2)
Cl2 C3 1.720(3)
C1 C2 1.393(3)
C1 C7 1.523(3)
C1 C6 1.381(3)
C2 C3 1.390(3)
C7 H7 0.9800
C7 C15 1.522(3)
C7 C8 1.533(3)
C9 C8 1.497(3)
C9 C10 1.389(3)
C9 C14 1.379(4)
C15 C16 1.382(3)
C15 C20 1.376(4)
O1 C4 1.365(3)
O1 C21 1.424(4)
O2 C8 1.217(3)
C16 H16 0.9300
C16 C17 1.376(4)
C3 C4 1.393(4)
C4 C5 1.372(4)
C10 H10 0.9300
C10 C11 1.384(4)
C5 H5 0.9300
C5 C6 1.384(4)
C11 H11 0.9300
C11 C13 1.363(4)
C6 H6 0.9300
C17 H17 0.9300
C17 C18 1.347(5)
C13 H13 0.9300
C13 C12 1.380(4)
C14 H14 0.9300
C14 C12 1.382(4)
C20 H20 0.9300
C20 C19 1.403(4)
C12 H12 0.9300
C21 H21A 0.9600
C21 H21B 0.9600
C21 H21C 0.9600
C19 H19 0.9300
C19 C18 1.381(5)
C18 H18 0.9300

loop_
_geom_torsion_atom_site_label_1
_geom_torsion_atom_site_label_2
_geom_torsion_atom_site_label_3
_geom_torsion_atom_site_label_4
_geom_torsion
Cl1 C2 C3 Cl2 -0.3(3)
Cl1 C2 C3 C4 178.68(19)
Cl2 C3 C4 O1 0.1(3)
Cl2 C3 C4 C5 179.4(2)
C1 C2 C3 Cl2 -178.83(18)
C1 C2 C3 C4 0.2(4)
C1 C7 C15 C16 104.7(3)
C1 C7 C15 C20 -75.9(3)
C1 C7 C8 C9 -162.4(2)
C1 C7 C8 O2 19.3(4)
C2 C1 C7 C15 -166.4(2)
C2 C1 C7 C8 68.6(3)
C2 C1 C6 C5 0.1(4)
C2 C3 C4 O1 -178.9(2)
C2 C3 C4 C5 0.3(4)
C7 C1 C2 Cl1 -2.6(3)
C7 C1 C2 C3 175.9(2)
C7 C1 C6 C5 -176.1(2)
C7 C15 C16 C17 -179.7(2)
C7 C15 C20 C19 178.2(2)
C9 C10 C11 C13 0.0(4)
C9 C14 C12 C13 0.2(5)
C15 C7 C8 C9 69.9(3)
C15 C7 C8 O2 -108.4(3)
C15 C16 C17 C18 1.1(4)
C15 C20 C19 C18 2.0(4)
O1 C4 C5 C6 178.5(3)
C16 C15 C20 C19 -2.4(4)
C16 C17 C18 C19 -1.5(5)
C3 C4 C5 C6 -0.6(4)
C4 C5 C6 C1 0.4(4)
C8 C7 C15 C16 -128.0(2)
C8 C7 C15 C20 51.4(3)
C8 C9 C10 C11 179.1(2)
C8 C9 C14 C12 -179.2(3)
C10 C9 C8 C7 1.5(4)
C10 C9 C8 O2 179.8(3)
C10 C9 C14 C12 -0.1(4)
C10 C11 C13 C12 0.1(5)
C11 C13 C12 C14 -0.2(5)
C6 C1 C2 Cl1 -178.87(19)
C6 C1 C2 C3 -0.4(3)
C6 C1 C7 C15 9.7(3)
C6 C1 C7 C8 -115.4(3)
C14 C9 C8 C7 -179.4(2)
C14 C9 C8 O2 -1.1(4)
C14 C9 C10 C11 0.0(4)
C20 C15 C16 C17 0.8(4)
C20 C19 C18 C17 0.0(5)
C21 O1 C4 C3 -178.7(3)
C21 O1 C4 C5 2.1(4)
